data_2201972
loop_
_publ_author_name
'Mehmet Akkurt'
'Sema \"Ozt\"urk'
'Ay\,se Er\,ca\(g'
'Mahmure \"Ust\"un \"Ozg\"ur'
'Frank W. Heinemann'

_publ_section_title
;
 (3<i>E</i>)-3-[(4-Butylphenyl)imino]-1,3-dihydro-2<i>H</i>-indol-2-one
;
_journal_issue 6
_journal_name_full 'Acta Crystallographica Section E'
_journal_page_first o780
_journal_page_last o782
_journal_paper_doi 10.1107/S160053680300953X
_journal_volume 59
_journal_year 2003
_chemical_formula_iupac 'C18 H18 N2 O'
_chemical_formula_moiety 'C18 H18 N2 O'
_chemical_formula_sum 'C18 H18 N2 O'
_chemical_formula_weight 278.34
_chemical_name_systematic
;
(3E)-3-[(4-butylphenyl)imino]-1,3-dihydro-2H-indol-2-one
;
_space_group_IT_number 14
_symmetry_cell_setting monoclinic
_symmetry_space_group_name_Hall '-P 2ybc'
_symmetry_space_group_name_H-M 'P 1 21/c 1'
_atom_sites_solution_hydrogens geom
_atom_sites_solution_primary direct
_atom_sites_solution_secondary difmap
_cell_angle_alpha 90
_cell_angle_beta 107.187(2)
_cell_angle_gamma 90
_cell_formula_units_Z 4
_cell_length_a 15.6069(2)
_cell_length_b 9.5596(2)
_cell_length_c 10.5265(2)
_cell_measurement_reflns_used 171
_cell_measurement_temperature 294(2)
_cell_measurement_theta_max 26.00
_cell_measurement_theta_min 6.00
_cell_volume 1500.38(5)
_computing_cell_refinement 'EVALCCD (Duisenberg, 1998)'
_computing_data_collection 'COLLECT (Nonius, 1999)'
_computing_data_reduction 'EVALCCD (Duisenberg, 1998)'
_computing_molecular_graphics 'ORTEP-3 for Windows (Farrugia, 1997; Burnett & Johnson, 1996)'
_computing_publication_material 'WinGX (Farrugia, 1999)'
_computing_structure_refinement 'SHELXL97 (Sheldrick, 1997)'
_computing_structure_solution 'SHELXS97 (Sheldrick, 1997)'
_diffrn_ambient_temperature 294(2)
_diffrn_detector_area_resol_mean 9
_diffrn_measured_fraction_theta_full 0.996
_diffrn_measured_fraction_theta_max 0.996
_diffrn_measurement_device_type 'Nonius KappaCCD'
_diffrn_measurement_method '\w scans with 2.0\% and 40 s per frame'
_diffrn_radiation_monochromator graphite
_diffrn_radiation_source 'fine-focus sealed tube'
_diffrn_radiation_type MoK\a
_diffrn_radiation_wavelength 0.71073
_diffrn_reflns_av_R_equivalents 0.0721
_diffrn_reflns_av_sigmaI/netI 0.0604
_diffrn_reflns_limit_h_max 19
_diffrn_reflns_limit_h_min -19
_diffrn_reflns_limit_k_max 11
_diffrn_reflns_limit_k_min -11
_diffrn_reflns_limit_l_max 12
_diffrn_reflns_limit_l_min -12
_diffrn_reflns_number 9152
_diffrn_reflns_reduction_process
;
;
_diffrn_reflns_theta_full 26.00
_diffrn_reflns_theta_max 26.00
_diffrn_reflns_theta_min 3.47
_diffrn_standards_decay_% 2
_diffrn_standards_interval_count 0
_diffrn_standards_interval_time 0
_diffrn_standards_number 0
_exptl_absorpt_coefficient_mu 0.077
_exptl_absorpt_correction_type none
_exptl_crystal_colour orange
_exptl_crystal_density_diffrn 1.232
_exptl_crystal_density_method 'Not Measured'
_exptl_crystal_description slab
_exptl_crystal_F_000 592
_exptl_crystal_size_max 0.40
_exptl_crystal_size_mid 0.31
_exptl_crystal_size_min 0.17
_refine_diff_density_max 0.174
_refine_diff_density_min -0.211
_refine_ls_extinction_method none
_refine_ls_goodness_of_fit_ref 1.019
_refine_ls_hydrogen_treatment constr
_refine_ls_matrix_type full
_refine_ls_number_parameters 191
_refine_ls_number_reflns 2938
_refine_ls_number_restraints 0
_refine_ls_restrained_S_all 1.019
_refine_ls_R_factor_all 0.0946
_refine_ls_R_factor_gt 0.0492
_refine_ls_shift/su_max <0.001
_refine_ls_shift/su_mean 0.000
_refine_ls_structure_factor_coef Fsqd
_refine_ls_weighting_details 'calc w = 1/[\s^2^(Fo^2^)+(0.0558P)^2^+0.2681P] where P = (Fo^2^+2Fc^2^)/3'
_refine_ls_weighting_scheme calc
_refine_ls_wR_factor_gt 0.1094
_refine_ls_wR_factor_ref 0.1279
_reflns_number_gt 1851
_reflns_number_total 2938
_reflns_threshold_expression I>2\s(I)
_cod_data_source_file dn6070.cif
_cod_data_source_block I
_cod_depositor_comments
;
The following automatic conversions were performed:
'_symmetry_cell_setting' value 'Monoclinic' changed to 'monoclinic'
according to '/home/saulius/struct/CIF-dictionaries/cif_core.dic'
dictionary named 'cif_core.dic' version 2.4.1 from 2010-06-29.

Automatic conversion script
Id: cif_fix_enum 1527 2010-12-29 10:47:43Z saulius 

The following automatic conversions were performed:

'_symmetry_cell_setting' value 'Monoclinic' changed to 'monoclinic'
according to /home/saulius/struct/CIF-dictionaries/cif_core.dic
dictionary named 'cif_core.dic' version 2.4.1 from 2010-06-29.

Automatic conversion script
Id: cif_fix_values 1715 2011-07-08 13:25:40Z adriana 
;
_cod_original_sg_symbol_H-M 'P 21/c'
_cod_database_code 2201972
_cod_database_fobs_code 2201972

loop_
_symmetry_equiv_pos_as_xyz
x,y,z
-x,1/2+y,1/2-z
-x,-y,-z
x,1/2-y,1/2+z

loop_
_atom_site_label
_atom_site_fract_x
_atom_site_fract_y
_atom_site_fract_z
_atom_site_U_iso_or_equiv
_atom_site_adp_type
_atom_site_calc_flag
_atom_site_refinement_flags
_atom_site_occupancy
_atom_site_disorder_assembly
_atom_site_disorder_group
_atom_site_type_symbol
O1 -0.00800(10) 0.45419(17) 0.66538(14) 0.0548(5) Uani d . 1 . . O
N1 0.02190(11) 0.60983(18) 0.84099(16) 0.0413(4) Uani d . 1 . . N
H1 -0.0157 0.6748 0.8057 0.050 Uiso calc R 1 . . H
N2 0.12672(11) 0.28683(18) 0.84436(16) 0.0411(4) Uani d . 1 . . N
C1 0.03073(12) 0.4889(2) 0.77876(19) 0.0373(5) Uani d . 1 . . C
C2 0.10399(12) 0.4053(2) 0.87887(18) 0.0334(5) Uani d . 1 . . C
C3 0.13338(12) 0.4930(2) 0.99803(18) 0.0327(4) Uani d . 1 . . C
C4 0.08206(12) 0.6161(2) 0.97086(18) 0.0353(5) Uani d . 1 . . C
C5 0.09191(14) 0.7213(2) 1.0630(2) 0.0450(5) Uani d . 1 . . C
H5 0.0581 0.8029 1.0437 0.054 Uiso calc R 1 . . H
C6 0.15471(15) 0.7003(2) 1.1865(2) 0.0476(6) Uani d . 1 . . C
H6 0.1629 0.7699 1.2508 0.057 Uiso calc R 1 . . H
C7 0.20529(14) 0.5793(2) 1.2167(2) 0.0444(5) Uani d . 1 . . C
H7 0.2464 0.5684 1.3005 0.053 Uiso calc R 1 . . H
C8 0.19490(13) 0.4743(2) 1.12285(18) 0.0392(5) Uani d . 1 . . C
H8 0.2285 0.3926 1.1429 0.047 Uiso calc R 1 . . H
C9 0.20169(13) 0.2142(2) 0.93106(18) 0.0363(5) Uani d . 1 . . C
C10 0.28569(14) 0.2393(2) 0.9179(2) 0.0458(5) Uani d . 1 . . C
H10 0.2927 0.3037 0.8556 0.055 Uiso calc R 1 . . H
C11 0.35967(14) 0.1687(2) 0.9974(2) 0.0485(6) Uani d . 1 . . C
H11 0.4160 0.1864 0.9876 0.058 Uiso calc R 1 . . H
C12 0.35132(14) 0.0719(2) 1.0914(2) 0.0415(5) Uani d . 1 . . C
C13 0.26638(14) 0.0460(2) 1.0999(2) 0.0453(5) Uani d . 1 . . C
H13 0.2591 -0.0201 1.1606 0.054 Uiso calc R 1 . . H
C14 0.19136(14) 0.1152(2) 1.02083(19) 0.0439(5) Uani d . 1 . . C
H14 0.1347 0.0951 1.0283 0.053 Uiso calc R 1 . . H
C15 0.43427(15) 0.0033(3) 1.1822(2) 0.0550(6) Uani d . 1 . . C
H15A 0.4701 -0.0340 1.1288 0.066 Uiso calc R 1 . . H
H15B 0.4163 -0.0744 1.2278 0.066 Uiso calc R 1 . . H
C16 0.49166(15) 0.1037(3) 1.2851(2) 0.0574(6) Uani d . 1 . . C
H16A 0.5099 0.1806 1.2388 0.069 Uiso calc R 1 . . H
H16B 0.4550 0.1424 1.3366 0.069 Uiso calc R 1 . . H
C17 0.57407(16) 0.0397(3) 1.3791(3) 0.0694(8) Uani d . 1 . . C
H17A 0.6111 0.0020 1.3278 0.083 Uiso calc R 1 . . H
H17B 0.5559 -0.0378 1.4248 0.083 Uiso calc R 1 . . H
C18 0.62972(17) 0.1392(3) 1.4812(3) 0.0786(9) Uani d . 1 . . C
H18A 0.6554 0.2089 1.4378 0.118 Uiso calc R 1 . . H
H18B 0.6768 0.0885 1.5437 0.118 Uiso calc R 1 . . H
H18C 0.5925 0.1838 1.5273 0.118 Uiso calc R 1 . . H

loop_
_atom_site_aniso_label
_atom_site_aniso_U_11
_atom_site_aniso_U_22
_atom_site_aniso_U_33
_atom_site_aniso_U_12
_atom_site_aniso_U_13
_atom_site_aniso_U_23
O1 0.0502(9) 0.0601(11) 0.0408(8) 0.0009(8) -0.0071(7) 0.0029(8)
N1 0.0355(9) 0.0393(11) 0.0446(10) 0.0067(8) 0.0050(7) 0.0118(8)
N2 0.0383(10) 0.0375(10) 0.0398(9) 0.0005(8) -0.0003(7) 0.0003(8)
C1 0.0317(10) 0.0377(12) 0.0397(11) -0.0042(9) 0.0060(9) 0.0075(9)
C2 0.0279(9) 0.0350(12) 0.0356(10) -0.0038(8) 0.0065(8) 0.0041(9)
C3 0.0302(10) 0.0322(11) 0.0358(10) -0.0026(8) 0.0100(8) 0.0032(8)
C4 0.0316(10) 0.0365(12) 0.0391(10) -0.0003(9) 0.0124(8) 0.0063(9)
C5 0.0487(13) 0.0363(12) 0.0526(13) 0.0062(10) 0.0191(10) 0.0020(10)
C6 0.0545(13) 0.0460(14) 0.0436(12) -0.0024(11) 0.0166(10) -0.0077(10)
C7 0.0441(12) 0.0510(14) 0.0350(11) -0.0028(10) 0.0067(9) -0.0015(10)
C8 0.0381(11) 0.0394(12) 0.0365(11) 0.0014(9) 0.0052(9) 0.0024(9)
C9 0.0382(11) 0.0298(11) 0.0355(10) 0.0004(9) 0.0026(8) -0.0065(9)
C10 0.0476(13) 0.0397(13) 0.0477(12) -0.0024(10) 0.0102(10) 0.0078(10)
C11 0.0366(12) 0.0496(14) 0.0582(13) 0.0009(10) 0.0121(10) 0.0058(11)
C12 0.0419(12) 0.0311(12) 0.0470(12) 0.0025(9) 0.0059(9) -0.0033(9)
C13 0.0491(13) 0.0394(13) 0.0435(12) -0.0044(10) 0.0075(10) 0.0073(10)
C14 0.0366(11) 0.0485(14) 0.0437(11) -0.0016(10) 0.0073(9) 0.0033(10)
C15 0.0495(13) 0.0455(14) 0.0633(15) 0.0109(11) 0.0065(11) 0.0051(12)
C16 0.0507(13) 0.0512(15) 0.0612(15) 0.0116(11) 0.0026(11) 0.0033(12)
C17 0.0455(14) 0.081(2) 0.0734(17) 0.0128(13) 0.0041(13) 0.0128(15)
C18 0.0573(16) 0.099(2) 0.0672(17) 0.0066(16) -0.0010(13) 0.0034(16)

loop_
_atom_type_symbol
_atom_type_description
_atom_type_scat_dispersion_real
_atom_type_scat_dispersion_imag
_atom_type_scat_source
O O 0.0106 0.0060 'International Tables Vol C Tables 4.2.6.8 and 6.1.1.4'
N N 0.0061 0.0033 'International Tables Vol C Tables 4.2.6.8 and 6.1.1.4'
H H 0.0000 0.0000 'International Tables Vol C Tables 4.2.6.8 and 6.1.1.4'
C C 0.0033 0.0016 'International Tables Vol C Tables 4.2.6.8 and 6.1.1.4'

loop_
_geom_angle_atom_site_label_1
_geom_angle_atom_site_label_2
_geom_angle_atom_site_label_3
_geom_angle
_geom_angle_publ_flag
C1 N1 C4 111.73(16) y
C1 N1 H1 124.1 ?
C4 N1 H1 124.1 ?
C2 N2 C9 119.60(16) y
O1 C1 N1 128.03(18) y
O1 C1 C2 125.99(19) y
N1 C1 C2 105.91(16) y
N2 C2 C3 135.31(17) y
N2 C2 C1 118.87(17) y
C3 C2 C1 105.79(16) ?
C8 C3 C4 119.52(18) ?
C8 C3 C2 133.61(18) ?
C4 C3 C2 106.82(15) ?
C5 C4 C3 122.11(17) ?
C5 C4 N1 128.15(18) y
C3 C4 N1 109.73(17) y
C4 C5 C6 117.1(2) ?
C4 C5 H5 121.5 ?
C6 C5 H5 121.5 ?
C7 C6 C5 122.1(2) ?
C7 C6 H6 119.0 ?
C5 C6 H6 119.0 ?
C6 C7 C8 120.24(19) ?
C6 C7 H7 119.9 ?
C8 C7 H7 119.9 ?
C7 C8 C3 118.96(19) ?
C7 C8 H8 120.5 ?
C3 C8 H8 120.5 ?
C10 C9 C14 119.63(18) ?
C10 C9 N2 118.27(18) y
C14 C9 N2 121.99(19) y
C9 C10 C11 120.2(2) ?
C9 C10 H10 119.9 ?
C11 C10 H10 119.9 ?
C10 C11 C12 121.2(2) ?
C10 C11 H11 119.4 ?
C12 C11 H11 119.4 ?
C13 C12 C11 117.42(19) ?
C13 C12 C15 122.8(2) ?
C11 C12 C15 119.7(2) ?
C12 C13 C14 122.3(2) ?
C12 C13 H13 118.9 ?
C14 C13 H13 118.9 ?
C9 C14 C13 119.3(2) ?
C9 C14 H14 120.4 ?
C13 C14 H14 120.4 ?
C12 C15 C16 112.92(18) ?
C12 C15 H15A 109.0 ?
C16 C15 H15A 109.0 ?
C12 C15 H15B 109.0 ?
C16 C15 H15B 109.0 ?
H15A C15 H15B 107.8 ?
C17 C16 C15 114.9(2) y
C17 C16 H16A 108.5 ?
C15 C16 H16A 108.5 ?
C17 C16 H16B 108.5 ?
C15 C16 H16B 108.5 ?
H16A C16 H16B 107.5 ?
C16 C17 C18 114.5(2) y
C16 C17 H17A 108.6 ?
C18 C17 H17A 108.6 ?
C16 C17 H17B 108.6 ?
C18 C17 H17B 108.6 ?
H17A C17 H17B 107.6 ?
C17 C18 H18A 109.5 ?
C17 C18 H18B 109.5 ?
H18A C18 H18B 109.5 ?
C17 C18 H18C 109.5 ?
H18A C18 H18C 109.5 ?
H18B C18 H18C 109.5 ?

loop_
_geom_bond_atom_site_label_1
_geom_bond_atom_site_label_2
_geom_bond_site_symmetry_2
_geom_bond_distance
_geom_bond_publ_flag
O1 C1 . 1.214(2) y
N1 C1 . 1.356(3) y
N1 C4 . 1.413(2) y
N1 H1 . 0.8600 ?
N2 C2 . 1.272(2) y
N2 C9 . 1.433(2) y
C1 C2 . 1.531(3) y
C2 C3 . 1.465(3) ?
C3 C8 . 1.391(2) ?
C3 C4 . 1.404(3) ?
C4 C5 . 1.374(3) ?
C5 C6 . 1.392(3) ?
C5 H5 . 0.9300 ?
C6 C7 . 1.384(3) ?
C6 H6 . 0.9300 ?
C7 C8 . 1.384(3) ?
C7 H7 . 0.9300 ?
C8 H8 . 0.9300 ?
C9 C10 . 1.379(3) ?
C9 C14 . 1.380(3) ?
C10 C11 . 1.385(3) ?
C10 H10 . 0.9300 ?
C11 C12 . 1.389(3) ?
C11 H11 . 0.9300 ?
C12 C13 . 1.377(3) ?
C12 C15 . 1.512(3) ?
C13 C14 . 1.387(3) ?
C13 H13 . 0.9300 ?
C14 H14 . 0.9300 ?
C15 C16 . 1.524(3) y
C15 H15A . 0.9700 ?
C15 H15B . 0.9700 ?
C16 C17 . 1.502(3) y
C16 H16A . 0.9700 ?
C16 H16B . 0.9700 ?
C17 C18 . 1.504(4) y
C17 H17A . 0.9700 ?
C17 H17B . 0.9700 ?
C18 H18A . 0.9600 ?
C18 H18B . 0.9600 ?
C18 H18C . 0.9600 ?

loop_
_geom_hbond_atom_site_label_D
_geom_hbond_atom_site_label_H
_geom_hbond_atom_site_label_A
_geom_hbond_site_symmetry_A
_geom_hbond_distance_DH
_geom_hbond_distance_HA
_geom_hbond_distance_DA
_geom_hbond_angle_DHA
N1 H1 N2 2_556 0.86 2.24 3.062(2) 159
C5 H5 O1 2_556 0.93 2.56 3.254(3) 132

loop_
_geom_torsion_atom_site_label_1
_geom_torsion_atom_site_label_2
_geom_torsion_atom_site_label_3
_geom_torsion_atom_site_label_4
_geom_torsion
C4 N1 C1 O1 -176.6(2)
C4 N1 C1 C2 0.7(2)
C9 N2 C2 C3 -4.6(3)
C9 N2 C2 C1 173.16(17)
O1 C1 C2 N2 -1.6(3)
N1 C1 C2 N2 -178.90(18)
O1 C1 C2 C3 176.76(19)
N1 C1 C2 C3 -0.5(2)
N2 C2 C3 C8 -4.6(4)
C1 C2 C3 C8 177.5(2)
N2 C2 C3 C4 178.2(2)
C1 C2 C3 C4 0.2(2)
C8 C3 C4 C5 1.5(3)
C2 C3 C4 C5 179.24(18)
C8 C3 C4 N1 -177.56(17)
C2 C3 C4 N1 0.2(2)
C1 N1 C4 C5 -179.6(2)
C1 N1 C4 C3 -0.5(2)
C3 C4 C5 C6 -0.8(3)
N1 C4 C5 C6 178.12(19)
C4 C5 C6 C7 -0.2(3)
C5 C6 C7 C8 0.4(3)
C6 C7 C8 C3 0.3(3)
C4 C3 C8 C7 -1.3(3)
C2 C3 C8 C7 -178.2(2)
C2 N2 C9 C10 -89.5(2)
C2 N2 C9 C14 94.3(2)
C14 C9 C10 C11 -2.0(3)
N2 C9 C10 C11 -178.34(19)
C9 C10 C11 C12 0.0(3)
C10 C11 C12 C13 1.8(3)
C10 C11 C12 C15 -176.3(2)
C11 C12 C13 C14 -1.6(3)
C15 C12 C13 C14 176.5(2)
C10 C9 C14 C13 2.3(3)
N2 C9 C14 C13 178.45(19)
C12 C13 C14 C9 -0.5(3)
C13 C12 C15 C16 -107.3(3)
C11 C12 C15 C16 70.6(3)
C12 C15 C16 C17 179.0(2)
C15 C16 C17 C18 -179.4(2)

loop_
_cod_related_entry_id
_cod_related_entry_database
_cod_related_entry_code
1 ChemSpider 12993082
